data_2104817
loop_
_publ_author_name
'Frey, Joseph'
'Khan, Saeed I.'
'Knobler, Carolyn B.'
'Lightner, David A.'
'Maverick, Emily F.'
'Phillips, Daniel J.'
'Rappoport, Zvi'
'Trueblood, Kenneth N.'

_publ_section_title
;
 Thermal motion of <i>tert</i>-butyl groups III. <i>tert</i>-Butyl
 substituents in aromatic hydrocarbons, the view from the bottom of the
 well
;
_journal_issue 6
_journal_name_full 'Acta Crystallographica Section B'
_journal_page_first 622
_journal_page_last 638
_journal_paper_doi 10.1107/S0108768110040024
_journal_volume 66
_journal_year 2010
_chemical_formula_moiety 'C42 H50'
_chemical_formula_sum 'C42 H50'
_chemical_formula_weight 554.82
_chemical_name_systematic
;
 Trans-1-(3, 5-di-t-butylphenyl)-2-(3, 4-benzo-5,
 7-di-t-butylphenanthrenyl)-ethylene
;
_space_group_IT_number 4
_symmetry_cell_setting monoclinic
_symmetry_space_group_name_Hall 'P 2yb'
_symmetry_space_group_name_H-M 'P 1 21 1'
_atom_sites_solution_hydrogens geom
_atom_sites_solution_primary direct
_atom_sites_solution_secondary difmap
_audit_creation_method SHELXL-97
_cell_angle_alpha 90.00
_cell_angle_beta 96.3490(10)
_cell_angle_gamma 90.00
_cell_formula_units_Z 4
_cell_length_a 9.7954(7)
_cell_length_b 28.071(2)
_cell_length_c 12.5190(9)
_cell_measurement_reflns_used 4545
_cell_measurement_temperature 100(2)
_cell_measurement_theta_max 27.78
_cell_measurement_theta_min 2.18
_cell_volume 3421.2(4)
_computing_cell_refinement 'Bruker SMART'
_computing_data_collection 'Bruker SMART'
_computing_data_reduction 'Bruker SAINT'
_computing_molecular_graphics 'Bruker SHELXTL'
_computing_publication_material 'Bruker SHELXTL'
_computing_structure_refinement 'SHELXL-97 (Sheldrick, 1997)'
_computing_structure_solution 'SHELXS-97 (Sheldrick, 1990)'
_diffrn_ambient_temperature 100(2)
_diffrn_measured_fraction_theta_full 0.959
_diffrn_measured_fraction_theta_max 0.959
_diffrn_measurement_device_type 'CCD area detector'
_diffrn_measurement_method 'phi and omega scans'
_diffrn_radiation_monochromator graphite
_diffrn_radiation_source 'fine-focus sealed tube'
_diffrn_radiation_type MoK\a
_diffrn_radiation_wavelength 0.71073
_diffrn_reflns_av_R_equivalents 0.0656
_diffrn_reflns_av_sigmaI/netI 0.1039
_diffrn_reflns_limit_h_max 12
_diffrn_reflns_limit_h_min -12
_diffrn_reflns_limit_k_max 36
_diffrn_reflns_limit_k_min -24
_diffrn_reflns_limit_l_max 16
_diffrn_reflns_limit_l_min -16
_diffrn_reflns_number 22479
_diffrn_reflns_theta_full 28.31
_diffrn_reflns_theta_max 28.31
_diffrn_reflns_theta_min 1.79
_exptl_absorpt_coefficient_mu 0.060
_exptl_absorpt_correction_T_max 1.0
_exptl_absorpt_correction_T_min 0.511
_exptl_absorpt_correction_type multi-scan
_exptl_absorpt_process_details 'SADABS (Bruker)'
_exptl_crystal_colour colourless
_exptl_crystal_density_diffrn 1.077
_exptl_crystal_density_method 'not measured'
_exptl_crystal_description irregular
_exptl_crystal_F_000 1208
_exptl_crystal_size_max 0.3
_exptl_crystal_size_mid 0.2
_exptl_crystal_size_min 0.1
_refine_diff_density_max 0.488
_refine_diff_density_min -0.317
_refine_ls_extinction_method none
_refine_ls_goodness_of_fit_ref 1.000
_refine_ls_hydrogen_treatment constr
_refine_ls_matrix_type full
_refine_ls_number_parameters 761
_refine_ls_number_reflns 8320
_refine_ls_number_restraints 49
_refine_ls_restrained_S_all 1.024
_refine_ls_R_factor_all 0.1645
_refine_ls_R_factor_gt 0.0662
_refine_ls_shift/su_max 0.003
_refine_ls_shift/su_mean 0.000
_refine_ls_structure_factor_coef Fsqd
_refine_ls_weighting_details 'calc w=1/[\s^2^(Fo^2^)+(0.0629P)^2^+2.2848P] where P=(Fo^2^+2Fc^2^)/3'
_refine_ls_weighting_scheme calc
_refine_ls_wR_factor_gt 0.1402
_refine_ls_wR_factor_ref 0.1862
_reflns_number_gt 4267
_reflns_number_total 8320
_reflns_threshold_expression >2sigma(I)
_cod_data_source_file bk5096.cif
_cod_data_source_block VI
_cod_original_sg_symbol_H-M 'P 21'
_cod_database_code 2104817
_cod_database_fobs_code 2104817

loop_
_symmetry_equiv_pos_as_xyz
'x, y, z'
'-x, y+1/2, -z'

loop_
_atom_site_type_symbol
_atom_site_label
_atom_site_fract_x
_atom_site_fract_y
_atom_site_fract_z
_atom_site_U_iso_or_equiv
_atom_site_adp_type
_atom_site_calc_flag
_atom_site_refinement_flags
_atom_site_occupancy
_atom_site_disorder_assembly
_atom_site_disorder_group
C C1 1.0421(6) 0.2626(2) 0.3036(4) 0.0342(14) Uani d . 1 B .
C C2 1.1824(6) 0.2535(2) 0.3034(5) 0.0376(14) Uani d . 1 . .
H H2 1.2242 0.2606 0.2403 0.045 Uiso calc R 1 . .
C C3 1.2631(6) 0.2346(2) 0.3905(5) 0.0395(15) Uani d . 1 A .
C C4 1.2004(7) 0.2241(2) 0.4818(5) 0.0463(17) Uani d . 1 . .
H H4 1.2537 0.2103 0.5420 0.056 Uiso calc R 1 . .
C C5 1.0052(7) 0.2230(2) 0.5893(5) 0.0491(17) Uani d . 1 . .
H H5 1.0622 0.2040 0.6388 0.059 Uiso calc R 1 . .
C C6 0.8895(6) 0.2360(2) 0.6214(5) 0.0363(14) Uani d . 1 . .
H H6 0.8317 0.2547 0.5719 0.044 Uiso calc R 1 . .
C C7 0.9090(7) 0.1979(2) 0.8033(5) 0.0457(16) Uani d . 1 . .
H H7 0.9996 0.1879 0.7939 0.055 Uiso calc R 1 . .
C C8 0.8524(6) 0.1848(2) 0.8936(5) 0.0391(15) Uani d . 1 . .
H H8 0.9032 0.1651 0.9453 0.047 Uiso calc R 1 . .
C C9 0.6508(6) 0.1817(2) 0.9980(4) 0.0350(14) Uani d . 1 . .
H H9 0.6993 0.1616 1.0503 0.042 Uiso calc R 1 . .
C C10 0.5179(6) 0.1926(2) 1.0050(5) 0.0346(14) Uani d . 1 . .
H H10 0.4712 0.1776 1.0584 0.042 Uiso calc R 1 . .
C C11 0.3014(6) 0.2334(2) 0.9359(5) 0.0478(17) Uani d . 1 . .
H H11 0.2551 0.2186 0.9899 0.057 Uiso calc R 1 . .
C C12 0.2316(6) 0.2607(2) 0.8614(5) 0.0469(17) Uani d . 1 . .
H H12 0.1341 0.2610 0.8561 0.056 Uiso calc R 1 . .
C C13 0.2231(6) 0.3182(2) 0.7128(5) 0.0400(15) Uani d . 1 . .
H H13 0.1257 0.3158 0.7053 0.048 Uiso calc R 1 . .
C C14 0.2830(5) 0.3490(2) 0.6492(4) 0.0342(14) Uani d . 1 . .
C C15 0.4268(5) 0.35509(18) 0.6727(4) 0.0261(12) Uani d . 1 . .
H H15 0.4703 0.3780 0.6319 0.031 Uiso calc R 1 . .
C C16 0.5081(5) 0.33017(17) 0.7504(4) 0.0236(11) Uani d . 1 . .
C C17 0.4468(5) 0.29018(18) 0.7984(4) 0.0258(12) Uani d . 1 . .
C C18 0.3000(5) 0.2896(2) 0.7896(4) 0.0304(13) Uani d . 1 . .
C C19 0.5156(5) 0.25124(18) 0.8588(4) 0.0233(12) Uani d . 1 . .
C C20 0.4458(6) 0.2262(2) 0.9344(4) 0.0335(13) Uani d . 1 . .
C C21 0.6488(5) 0.23287(18) 0.8385(4) 0.0243(11) Uani d . 1 . .
C C22 0.7179(5) 0.20040(18) 0.9117(4) 0.0285(12) Uani d . 1 . .
C C23 0.7078(5) 0.24270(17) 0.7434(4) 0.0247(12) Uani d . 1 . .
H H23 0.6578 0.2618 0.6899 0.030 Uiso calc R 1 . .
C C24 0.8356(6) 0.2258(2) 0.7243(5) 0.0337(13) Uani d . 1 . .
C C25 0.9836(6) 0.2522(2) 0.3964(5) 0.0376(15) Uani d . 1 . .
H H25 0.8884 0.2581 0.3985 0.045 Uiso calc R 1 . .
C C26 1.0613(7) 0.2332(2) 0.4879(5) 0.0422(16) Uani d . 1 . .
C C27 0.2052(6) 0.3811(3) 0.5641(5) 0.0472(18) Uani d . 1 . .
C C28 0.0488(6) 0.3709(3) 0.5562(6) 0.068(2) Uani d . 1 . .
H H28A 0.0150 0.3783 0.6251 0.102 Uiso calc R 1 . .
H H28B 0.0320 0.3372 0.5390 0.102 Uiso calc R 1 . .
H H28C 0.0007 0.3908 0.4996 0.102 Uiso calc R 1 . .
C C29 0.2539(7) 0.3702(3) 0.4536(5) 0.061(2) Uani d . 1 . .
H H29A 0.2076 0.3917 0.3994 0.092 Uiso calc R 1 . .
H H29B 0.2315 0.3371 0.4337 0.092 Uiso calc R 1 . .
H H29C 0.3534 0.3749 0.4575 0.092 Uiso calc R 1 . .
C C30 0.2316(7) 0.4333(3) 0.5915(6) 0.064(2) Uani d . 1 . .
H H30A 0.2070 0.4397 0.6639 0.096 Uiso calc R 1 . .
H H30B 0.1757 0.4533 0.5395 0.096 Uiso calc R 1 . .
H H30C 0.3290 0.4405 0.5888 0.096 Uiso calc R 1 . .
C C31 0.6446(5) 0.35622(19) 0.7938(4) 0.0280(12) Uani d . 1 . .
C C32 0.7426(6) 0.3622(2) 0.7058(4) 0.0357(14) Uani d . 1 . .
H H32A 0.7802 0.3311 0.6889 0.054 Uiso calc R 1 . .
H H32B 0.8179 0.3837 0.7319 0.054 Uiso calc R 1 . .
H H32C 0.6918 0.3757 0.6409 0.054 Uiso calc R 1 . .
C C33 0.7264(6) 0.3347(2) 0.8944(4) 0.0356(14) Uani d . 1 . .
H H33A 0.7737 0.3058 0.8743 0.053 Uiso calc R 1 . .
H H33B 0.6634 0.3267 0.9472 0.053 Uiso calc R 1 . .
H H33C 0.7942 0.3579 0.9255 0.053 Uiso calc R 1 . .
C C34 0.6015(6) 0.4063(2) 0.8278(5) 0.0403(15) Uani d . 1 . .
H H34A 0.6830 0.4241 0.8578 0.060 Uiso calc R 1 . .
H H34B 0.5373 0.4034 0.8822 0.060 Uiso calc R 1 . .
H H34C 0.5567 0.4233 0.7650 0.060 Uiso calc R 1 . .
C C35 1.4185(6) 0.2263(2) 0.3869(5) 0.058(2) Uani d D 1 . .
C C36A 1.4884(14) 0.1948(4) 0.4758(8) 0.077(4) Uiso d PD 0.61 A 1
H H36A 1.4517 0.1623 0.4677 0.115 Uiso calc PR 0.61 A 1
H H36B 1.4709 0.2075 0.5459 0.115 Uiso calc PR 0.61 A 1
H H36C 1.5876 0.1942 0.4711 0.115 Uiso calc PR 0.61 A 1
C C37A 1.4543(11) 0.2130(4) 0.2766(6) 0.047(3) Uiso d PD 0.61 A 1
H H37A 1.5523 0.2051 0.2807 0.070 Uiso calc PR 0.61 A 1
H H37B 1.4342 0.2398 0.2274 0.070 Uiso calc PR 0.61 A 1
H H37C 1.3998 0.1853 0.2502 0.070 Uiso calc PR 0.61 A 1
C C38A 1.4941(11) 0.2779(3) 0.4112(8) 0.056(3) Uiso d PD 0.61 A 1
H H38A 1.4692 0.2907 0.4792 0.085 Uiso calc PR 0.61 A 1
H H38B 1.4644 0.3001 0.3528 0.085 Uiso calc PR 0.61 A 1
H H38C 1.5939 0.2737 0.4159 0.085 Uiso calc PR 0.61 A 1
C C36B 1.422(2) 0.1699(3) 0.3776(13) 0.072(6) Uiso d PD 0.39 A 2
H H36D 1.3769 0.1558 0.4358 0.109 Uiso calc PR 0.39 A 2
H H36E 1.5181 0.1592 0.3830 0.109 Uiso calc PR 0.39 A 2
H H36F 1.3746 0.1601 0.3082 0.109 Uiso calc PR 0.39 A 2
C C37B 1.466(2) 0.2469(7) 0.2846(10) 0.099(8) Uiso d PD 0.39 A 2
H H37D 1.5619 0.2377 0.2800 0.148 Uiso calc PR 0.39 A 2
H H37E 1.4595 0.2818 0.2862 0.148 Uiso calc PR 0.39 A 2
H H37F 1.4082 0.2346 0.2219 0.148 Uiso calc PR 0.39 A 2
C C38B 1.4975(15) 0.2416(5) 0.4877(8) 0.042(4) Uiso d PD 0.39 A 2
H H38D 1.4789 0.2753 0.5006 0.063 Uiso calc PR 0.39 A 2
H H38E 1.5958 0.2373 0.4823 0.063 Uiso calc PR 0.39 A 2
H H38F 1.4707 0.2225 0.5474 0.063 Uiso calc PR 0.39 A 2
C C39 0.9592(5) 0.28517(18) 0.2048(4) 0.0371(14) Uani d D 1 . .
C C40A 0.8155(11) 0.2630(5) 0.1829(13) 0.052(5) Uiso d PD 0.39 B 1
H H40A 0.7686 0.2650 0.2479 0.078 Uiso calc PR 0.39 B 1
H H40B 0.8240 0.2295 0.1623 0.078 Uiso calc PR 0.39 B 1
H H40C 0.7623 0.2803 0.1244 0.078 Uiso calc PR 0.39 B 1
C C41A 0.9406(16) 0.3393(3) 0.2318(13) 0.054(5) Uiso d PD 0.39 B 1
H H41A 0.8906 0.3422 0.2950 0.081 Uiso calc PR 0.39 B 1
H H41B 0.8887 0.3552 0.1704 0.081 Uiso calc PR 0.39 B 1
H H41C 1.0310 0.3543 0.2466 0.081 Uiso calc PR 0.39 B 1
C C42A 1.0337(16) 0.2826(6) 0.1033(11) 0.064(5) Uiso d PD 0.39 B 1
H H42A 0.9775 0.2981 0.0435 0.096 Uiso calc PR 0.39 B 1
H H42B 1.0486 0.2492 0.0852 0.096 Uiso calc PR 0.39 B 1
H H42C 1.1224 0.2989 0.1164 0.096 Uiso calc PR 0.39 B 1
C C40B 0.8032(7) 0.2824(4) 0.2136(9) 0.047(3) Uiso d PD 0.61 B 2
H H40D 0.7778 0.2495 0.2279 0.071 Uiso calc PR 0.61 B 2
H H40E 0.7525 0.2931 0.1460 0.071 Uiso calc PR 0.61 B 2
H H40F 0.7804 0.3029 0.2724 0.071 Uiso calc PR 0.61 B 2
C C41B 1.0025(11) 0.3368(3) 0.1947(9) 0.052(3) Uiso d PD 0.61 B 2
H H41D 0.9414 0.3525 0.1381 0.079 Uiso calc PR 0.61 B 2
H H41E 1.0972 0.3381 0.1764 0.079 Uiso calc PR 0.61 B 2
H H41F 0.9971 0.3532 0.2632 0.079 Uiso calc PR 0.61 B 2
C C42B 0.9857(10) 0.2574(3) 0.1014(7) 0.045(3) Uiso d PD 0.61 B 2
H H42D 0.9579 0.2241 0.1081 0.067 Uiso calc PR 0.61 B 2
H H42E 1.0837 0.2588 0.0922 0.067 Uiso calc PR 0.61 B 2
H H42F 0.9323 0.2718 0.0389 0.067 Uiso calc PR 0.61 B 2
C C1C -0.3043(6) 0.5476(2) 0.4364(5) 0.0350(14) Uani d . 1 D .
C C2C -0.4457(6) 0.5520(2) 0.4346(4) 0.0319(13) Uani d . 1 . .
H H2C -0.4864 0.5440 0.4978 0.038 Uiso calc R 1 . .
C C3C -0.5309(6) 0.5675(2) 0.3449(4) 0.0323(13) Uani d . 1 C .
C C4C -0.4696(6) 0.5798(2) 0.2545(5) 0.0338(13) Uani d . 1 . .
H H4C -0.5250 0.5918 0.1933 0.041 Uiso calc R 1 . .
C C5C -0.2725(6) 0.5875(2) 0.1503(5) 0.0417(16) Uani d . 1 . .
H H5C -0.3293 0.6069 0.1016 0.050 Uiso calc R 1 . .
C C6C -0.1526(6) 0.5750(2) 0.1195(5) 0.0349(14) Uani d . 1 . .
H H6C -0.0954 0.5563 0.1694 0.042 Uiso calc R 1 . .
C C7C -0.1656(6) 0.6181(2) -0.0595(5) 0.0345(14) Uani d . 1 . .
H H7C -0.2542 0.6299 -0.0496 0.041 Uiso calc R 1 . .
C C8C -0.1047(6) 0.6312(2) -0.1474(5) 0.0385(15) Uani d . 1 . .
H H8C -0.1503 0.6532 -0.1967 0.046 Uiso calc R 1 . .
C C9C 0.0923(6) 0.6306(2) -0.2543(5) 0.0352(14) Uani d . 1 . .
H H9C 0.0461 0.6517 -0.3055 0.042 Uiso calc R 1 . .
C C10C 0.2231(7) 0.6171(2) -0.2636(5) 0.0406(16) Uani d . 1 . .
H H10C 0.2702 0.6309 -0.3184 0.049 Uiso calc R 1 . .
C C11C 0.4347(7) 0.5750(2) -0.1942(5) 0.0441(16) Uani d . 1 . .
H H11C 0.4812 0.5890 -0.2490 0.053 Uiso calc R 1 . .
C C12C 0.5052(6) 0.5481(2) -0.1186(5) 0.0412(16) Uani d . 1 . .
H H12C 0.6028 0.5481 -0.1119 0.049 Uiso calc R 1 . .
C C13C 0.5119(6) 0.4893(2) 0.0275(5) 0.0337(14) Uani d . 1 . .
H H13C 0.6093 0.4910 0.0349 0.040 Uiso calc R 1 . .
C C14C 0.4476(6) 0.45760(19) 0.0901(5) 0.0308(13) Uani d . 1 . .
C C15C 0.30484(18) 0.45260(6) 0.06430(14) 0.0277(12) Uani d . 1 . .
H H15C 0.2598 0.4293 0.1030 0.033 Uiso calc R 1 . .
C C16C 0.22451(18) 0.47858(6) -0.01245(14) 0.0265(12) Uani d R 1 . .
C C17C 0.28846(18) 0.51862(6) -0.05878(14) 0.0241(11) Uani d R 1 . .
C C18C 0.43459(18) 0.51912(6) -0.04746(14) 0.0301(13) Uani d R 1 . .
C C19C 0.22049(18) 0.55851(6) -0.11848(14) 0.0287(13) Uani d R 1 . .
C C20C 0.29171(18) 0.58272(6) -0.19352(14) 0.0322(13) Uani d R 1 . .
C C21C 0.09129(18) 0.57821(6) -0.09598(14) 0.0251(12) Uani d R 1 . .
C C22C 0.02414(18) 0.61309(6) -0.16735(14) 0.0317(13) Uani d R 1 . .
C C23C 0.02835(18) 0.56741(6) -0.00204(14) 0.0257(12) Uani d R 1 . .
H H23C 0.0741 0.5462 0.0492 0.031 Uiso calc R 1 . .
C C24C -0.0961(5) 0.5863(2) 0.0182(4) 0.0297(12) Uani d . 1 . .
C C25C -0.2474(6) 0.5596(2) 0.3427(5) 0.0405(16) Uani d . 1 . .
H H25C -0.1508 0.5571 0.3415 0.049 Uiso calc R 1 . .
C C26C -0.3283(6) 0.5751(2) 0.2509(4) 0.0358(14) Uani d . 1 . .
C C27C 0.5255(6) 0.4252(2) 0.1740(5) 0.0404(15) Uani d . 1 . .
C C28C 0.4782(7) 0.4349(3) 0.2837(5) 0.0521(18) Uani d . 1 . .
H H28D 0.5261 0.4134 0.3369 0.078 Uiso calc R 1 . .
H H28E 0.3789 0.4295 0.2803 0.078 Uiso calc R 1 . .
H H28F 0.4990 0.4680 0.3045 0.078 Uiso calc R 1 . .
C C29C 0.4948(8) 0.3729(2) 0.1442(7) 0.065(2) Uani d . 1 . .
H H29D 0.5159 0.3670 0.0706 0.098 Uiso calc R 1 . .
H H29E 0.3974 0.3662 0.1490 0.098 Uiso calc R 1 . .
H H29F 0.5514 0.3521 0.1939 0.098 Uiso calc R 1 . .
C C30C 0.6802(7) 0.4331(3) 0.1817(8) 0.081(3) Uani d . 1 . .
H H30D 0.7149 0.4216 0.1158 0.121 Uiso calc R 1 . .
H H30E 0.7252 0.4156 0.2436 0.121 Uiso calc R 1 . .
H H30F 0.7002 0.4672 0.1906 0.121 Uiso calc R 1 . .
C C31C 0.0875(6) 0.4543(2) -0.0558(5) 0.0328(13) Uani d . 1 . .
C C32C -0.0116(6) 0.4496(2) 0.0297(5) 0.0380(15) Uani d . 1 . .
H H32D 0.0354 0.4341 0.0936 0.057 Uiso calc R 1 . .
H H32E -0.0909 0.4304 0.0013 0.057 Uiso calc R 1 . .
H H32F -0.0428 0.4813 0.0490 0.057 Uiso calc R 1 . .
C C33C 0.0108(6) 0.4761(2) -0.1577(5) 0.0426(16) Uani d . 1 . .
H H33D -0.0386 0.5047 -0.1386 0.064 Uiso calc R 1 . .
H H33E -0.0548 0.4528 -0.1917 0.064 Uiso calc R 1 . .
H H33F 0.0769 0.4847 -0.2078 0.064 Uiso calc R 1 . .
C C34C 0.1282(7) 0.4036(2) -0.0908(5) 0.0428(16) Uani d . 1 . .
H H34D 0.1936 0.4061 -0.1444 0.064 Uiso calc R 1 . .
H H34E 0.0459 0.3866 -0.1220 0.064 Uiso calc R 1 . .
H H34F 0.1707 0.3860 -0.0280 0.064 Uiso calc R 1 . .
C C35C -0.6881(5) 0.57089(18) 0.3494(4) 0.0346(13) Uani d D 1 . .
C C36D -0.7623(10) 0.5664(3) 0.2387(5) 0.054(3) Uiso d PD 0.69 C 1
H H36G -0.8616 0.5661 0.2431 0.080 Uiso calc PR 0.69 C 1
H H36H -0.7350 0.5367 0.2058 0.080 Uiso calc PR 0.69 C 1
H H36I -0.7389 0.5935 0.1949 0.080 Uiso calc PR 0.69 C 1
C C37D -0.7169(9) 0.6191(2) 0.4018(6) 0.040(2) Uiso d PD 0.69 C 1
H H37G -0.6688 0.6203 0.4746 0.060 Uiso calc PR 0.69 C 1
H H37H -0.8159 0.6225 0.4051 0.060 Uiso calc PR 0.69 C 1
H H37I -0.6844 0.6451 0.3588 0.060 Uiso calc PR 0.69 C 1
C C38D -0.7356(10) 0.5312(3) 0.4240(7) 0.057(3) Uiso d PD 0.69 C 1
H H38G -0.7015 0.5383 0.4989 0.086 Uiso calc PR 0.69 C 1
H H38H -0.6990 0.5004 0.4037 0.086 Uiso calc PR 0.69 C 1
H H38I -0.8362 0.5298 0.4165 0.086 Uiso calc PR 0.69 C 1
C C36E -0.7512(18) 0.6026(5) 0.2520(10) 0.041(5) Uiso d PD 0.31 C 2
H H36J -0.8517 0.6015 0.2473 0.062 Uiso calc PR 0.31 C 2
H H36K -0.7210 0.5904 0.1851 0.062 Uiso calc PR 0.31 C 2
H H36L -0.7200 0.6356 0.2632 0.062 Uiso calc PR 0.31 C 2
C C37E -0.727(2) 0.5928(6) 0.4531(10) 0.067(7) Uiso d PD 0.31 C 2
H H37J -0.7066 0.5702 0.5124 0.100 Uiso calc PR 0.31 C 2
H H37K -0.8259 0.6000 0.4449 0.100 Uiso calc PR 0.31 C 2
H H37L -0.6751 0.6222 0.4686 0.100 Uiso calc PR 0.31 C 2
C C38E -0.7597(18) 0.5214(4) 0.3312(13) 0.038(4) Uiso d PD 0.31 C 2
H H38J -0.7098 0.4976 0.3777 0.057 Uiso calc PR 0.31 C 2
H H38K -0.7598 0.5120 0.2559 0.057 Uiso calc PR 0.31 C 2
H H38L -0.8546 0.5236 0.3488 0.057 Uiso calc PR 0.31 C 2
C C39C -0.2144(5) 0.5289(2) 0.5370(4) 0.0468(17) Uani d D 1 . .
C C40D -0.2981(12) 0.5177(5) 0.6280(9) 0.057(4) Uiso d PD 0.49 D 1
H H40G -0.3692 0.4943 0.6038 0.086 Uiso calc PR 0.49 D 1
H H40H -0.3416 0.5469 0.6505 0.086 Uiso calc PR 0.49 D 1
H H40I -0.2380 0.5046 0.6887 0.086 Uiso calc PR 0.49 D 1
C C41D -0.0978(11) 0.5631(4) 0.5634(10) 0.054(4) Uiso d PD 0.49 D 1
H H41G -0.0468 0.5666 0.5008 0.081 Uiso calc PR 0.49 D 1
H H41H -0.0363 0.5508 0.6242 0.081 Uiso calc PR 0.49 D 1
H H41I -0.1342 0.5941 0.5823 0.081 Uiso calc PR 0.49 D 1
C C42D -0.1518(13) 0.4798(3) 0.5006(10) 0.055(4) Uiso d PD 0.49 D 1
H H42G -0.2266 0.4581 0.4748 0.082 Uiso calc PR 0.49 D 1
H H42H -0.0959 0.4653 0.5619 0.082 Uiso calc PR 0.49 D 1
H H42I -0.0943 0.4858 0.4427 0.082 Uiso calc PR 0.49 D 1
C C40E -0.2478(11) 0.5612(4) 0.6366(8) 0.047(3) Uiso d PD 0.51 D 4
H H40J -0.3451 0.5579 0.6469 0.071 Uiso calc PR 0.51 D 4
H H40K -0.2277 0.5947 0.6219 0.071 Uiso calc PR 0.51 D 4
H H40L -0.1910 0.5509 0.7018 0.071 Uiso calc PR 0.51 D 4
C C41E -0.0605(8) 0.5342(4) 0.5328(10) 0.049(3) Uiso d PD 0.51 D 4
H H41J -0.0389 0.5677 0.5198 0.073 Uiso calc PR 0.51 D 4
H H41K -0.0321 0.5145 0.4746 0.073 Uiso calc PR 0.51 D 4
H H41L -0.0113 0.5240 0.6014 0.073 Uiso calc PR 0.51 D 4
C C42E -0.2544(13) 0.4783(3) 0.5640(11) 0.057(4) Uiso d PD 0.51 D 4
H H42J -0.3484 0.4782 0.5839 0.085 Uiso calc PR 0.51 D 4
H H42K -0.1912 0.4664 0.6242 0.085 Uiso calc PR 0.51 D 4
H H42L -0.2494 0.4578 0.5011 0.085 Uiso calc PR 0.51 D 4

loop_
_atom_site_aniso_label
_atom_site_aniso_U_11
_atom_site_aniso_U_22
_atom_site_aniso_U_33
_atom_site_aniso_U_12
_atom_site_aniso_U_13
_atom_site_aniso_U_23
C1 0.040(4) 0.031(3) 0.032(3) 0.011(3) 0.005(3) 0.008(3)
C2 0.032(3) 0.046(4) 0.037(3) 0.010(3) 0.010(3) 0.011(3)
C3 0.032(3) 0.052(4) 0.036(3) 0.016(3) 0.006(3) 0.006(3)
C4 0.051(4) 0.057(4) 0.031(3) 0.024(3) 0.007(3) 0.015(3)
C5 0.055(4) 0.054(4) 0.040(4) 0.009(3) 0.016(3) 0.004(3)
C6 0.032(3) 0.029(3) 0.049(4) 0.010(3) 0.008(3) 0.003(3)
C7 0.041(4) 0.039(4) 0.059(4) 0.015(3) 0.016(3) 0.014(3)
C8 0.037(4) 0.039(4) 0.041(3) 0.014(3) 0.004(3) 0.013(3)
C9 0.038(4) 0.032(3) 0.034(3) -0.001(3) -0.004(3) 0.009(3)
C10 0.033(3) 0.039(4) 0.032(3) -0.007(3) 0.005(2) 0.006(3)
C11 0.038(4) 0.058(4) 0.051(4) 0.001(3) 0.020(3) 0.021(3)
C12 0.026(3) 0.061(5) 0.056(4) 0.004(3) 0.016(3) 0.026(4)
C13 0.017(3) 0.060(4) 0.043(3) 0.002(3) 0.003(3) 0.010(3)
C14 0.024(3) 0.047(4) 0.033(3) 0.006(3) 0.005(2) 0.006(3)
C15 0.023(3) 0.032(3) 0.024(3) 0.000(2) 0.005(2) 0.002(2)
C16 0.019(3) 0.026(3) 0.027(3) -0.001(2) 0.006(2) -0.003(2)
C17 0.028(3) 0.027(3) 0.023(3) 0.000(2) 0.006(2) -0.003(2)
C18 0.023(3) 0.038(3) 0.031(3) 0.000(2) 0.006(2) 0.007(3)
C19 0.023(3) 0.025(3) 0.021(3) -0.007(2) 0.001(2) -0.003(2)
C20 0.033(3) 0.034(3) 0.035(3) 0.000(3) 0.011(3) 0.000(3)
C21 0.022(3) 0.022(3) 0.029(3) -0.006(2) 0.003(2) -0.004(2)
C22 0.033(3) 0.022(3) 0.031(3) 0.002(2) 0.005(2) 0.003(2)
C23 0.025(3) 0.020(3) 0.029(3) -0.002(2) 0.002(2) 0.000(2)
C24 0.029(3) 0.028(3) 0.045(3) 0.003(2) 0.008(3) 0.002(3)
C25 0.032(3) 0.044(4) 0.039(3) 0.010(3) 0.013(3) 0.002(3)
C26 0.052(4) 0.047(4) 0.029(3) 0.007(3) 0.012(3) 0.009(3)
C27 0.026(3) 0.069(5) 0.046(4) 0.012(3) 0.003(3) 0.026(3)
C28 0.025(4) 0.101(6) 0.077(5) 0.010(4) 0.003(3) 0.055(5)
C29 0.047(4) 0.099(6) 0.035(4) -0.002(4) -0.005(3) 0.024(4)
C30 0.047(4) 0.074(6) 0.072(5) 0.026(4) 0.015(4) 0.033(4)
C31 0.031(3) 0.024(3) 0.027(3) 0.002(2) -0.003(2) 0.000(2)
C32 0.029(3) 0.033(3) 0.044(3) -0.007(3) 0.001(3) 0.002(3)
C33 0.041(4) 0.027(3) 0.036(3) -0.008(3) -0.010(3) -0.002(3)
C34 0.051(4) 0.027(3) 0.041(3) -0.002(3) -0.001(3) -0.008(3)
C35 0.036(4) 0.089(6) 0.050(4) 0.029(4) 0.006(3) 0.009(4)
C39 0.030(3) 0.043(4) 0.038(3) 0.009(3) 0.001(3) 0.013(3)
C1C 0.026(3) 0.046(4) 0.034(3) 0.012(3) 0.006(3) 0.011(3)
C2C 0.025(3) 0.040(3) 0.032(3) 0.008(2) 0.009(2) 0.009(3)
C3C 0.025(3) 0.036(3) 0.036(3) 0.003(2) 0.002(2) 0.004(3)
C4C 0.027(3) 0.037(3) 0.038(3) 0.008(2) 0.003(2) 0.009(3)
C5C 0.031(3) 0.054(4) 0.040(3) -0.005(3) 0.003(3) 0.019(3)
C6C 0.023(3) 0.032(3) 0.049(4) 0.000(2) 0.001(3) 0.009(3)
C7C 0.021(3) 0.033(3) 0.048(4) -0.003(2) -0.002(2) 0.014(3)
C8C 0.033(3) 0.043(4) 0.037(3) -0.009(3) -0.004(3) 0.013(3)
C9C 0.046(4) 0.026(3) 0.033(3) -0.003(3) -0.001(3) 0.006(2)
C10C 0.066(5) 0.031(3) 0.028(3) -0.005(3) 0.017(3) 0.003(3)
C11C 0.054(4) 0.033(3) 0.051(4) 0.007(3) 0.031(3) 0.011(3)
C12C 0.039(4) 0.031(3) 0.059(4) 0.000(3) 0.032(3) -0.001(3)
C13C 0.028(3) 0.029(3) 0.048(4) -0.003(2) 0.018(3) -0.001(3)
C14C 0.027(3) 0.026(3) 0.041(3) 0.006(2) 0.011(2) -0.003(3)
C15C 0.026(3) 0.027(3) 0.032(3) -0.002(2) 0.015(2) -0.004(2)
C16C 0.034(3) 0.024(3) 0.022(3) -0.004(2) 0.003(2) -0.004(2)
C17C 0.030(3) 0.022(3) 0.021(3) 0.000(2) 0.007(2) -0.005(2)
C18C 0.031(3) 0.021(3) 0.040(3) -0.002(2) 0.015(3) -0.002(2)
C19C 0.042(4) 0.019(3) 0.025(3) -0.006(2) 0.006(3) -0.001(2)
C20C 0.045(4) 0.024(3) 0.030(3) 0.000(3) 0.012(3) -0.002(2)
C21C 0.029(3) 0.017(3) 0.028(3) -0.010(2) -0.002(2) -0.001(2)
C22C 0.037(3) 0.026(3) 0.031(3) -0.008(2) -0.003(3) 0.005(2)
C23C 0.022(3) 0.026(3) 0.028(3) -0.002(2) 0.001(2) 0.004(2)
C24C 0.023(3) 0.031(3) 0.035(3) -0.002(2) 0.000(2) 0.007(2)
C25C 0.025(3) 0.057(4) 0.040(3) 0.007(3) 0.006(3) 0.013(3)
C26C 0.027(3) 0.044(4) 0.036(3) 0.001(3) 0.005(3) 0.012(3)
C27C 0.024(3) 0.039(4) 0.060(4) 0.010(3) 0.012(3) 0.014(3)
C28C 0.044(4) 0.071(5) 0.039(4) 0.005(4) -0.003(3) 0.018(3)
C29C 0.076(5) 0.034(4) 0.091(6) 0.023(4) 0.029(4) 0.020(4)
C30C 0.029(4) 0.089(6) 0.123(8) 0.012(4) 0.005(4) 0.053(6)
C31C 0.035(3) 0.024(3) 0.038(3) -0.010(2) -0.003(3) 0.000(2)
C32C 0.030(3) 0.037(3) 0.045(4) -0.015(3) -0.002(3) 0.007(3)
C33C 0.049(4) 0.030(3) 0.044(4) -0.015(3) -0.017(3) 0.003(3)
C34C 0.062(4) 0.025(3) 0.039(3) -0.013(3) -0.008(3) -0.003(3)
C35C 0.026(3) 0.038(3) 0.040(3) 0.008(2) 0.003(2) -0.001(3)
C39C 0.035(4) 0.065(5) 0.040(4) 0.019(3) 0.003(3) 0.019(3)

loop_
_atom_type_symbol
_atom_type_description
_atom_type_scat_dispersion_real
_atom_type_scat_dispersion_imag
_atom_type_scat_source
C C 0.0033 0.0000 'International Tables Vol C Tables 4.2.6.8 and 6.1.1.4'
H H 0.0000 0.0000 'International Tables Vol C Tables 4.2.6.8 and 6.1.1.4'

loop_
_geom_angle_atom_site_label_1
_geom_angle_atom_site_label_2
_geom_angle_atom_site_label_3
_geom_angle_site_symmetry_1
_geom_angle_site_symmetry_3
_geom_angle
_geom_angle_publ_flag
C25 C1 C2 . . 117.5(5) ?
C25 C1 C39 . . 122.1(5) ?
C2 C1 C39 . . 120.4(5) ?
C3 C2 C1 . . 123.1(5) ?
C3 C2 H2 . . 118.4 ?
C1 C2 H2 . . 118.4 ?
C2 C3 C4 . . 117.7(6) ?
C2 C3 C35 . . 121.0(5) ?
C4 C3 C35 . . 121.3(5) ?
C3 C4 C26 . . 121.9(5) ?
C3 C4 H4 . . 119.0 ?
C26 C4 H4 . . 119.0 ?
C6 C5 C26 . . 129.6(6) ?
C6 C5 H5 . . 115.2 ?
C26 C5 H5 . . 115.2 ?
C5 C6 C24 . . 128.8(6) ?
C5 C6 H6 . . 115.6 ?
C24 C6 H6 . . 115.6 ?
C8 C7 C24 . . 120.9(6) ?
C8 C7 H7 . . 119.6 ?
C24 C7 H7 . . 119.6 ?
C7 C8 C22 . . 121.1(5) ?
C7 C8 H8 . . 119.5 ?
C22 C8 H8 . . 119.5 ?
C10 C9 C22 . . 119.6(5) ?
C10 C9 H9 . . 120.2 ?
C22 C9 H9 . . 120.2 ?
C9 C10 C20 . . 121.7(5) ?
C9 C10 H10 . . 119.1 ?
C20 C10 H10 . . 119.1 ?
C12 C11 C20 . . 120.1(5) ?
C12 C11 H11 . . 119.9 ?
C20 C11 H11 . . 119.9 ?
C11 C12 C18 . . 121.6(5) ?
C11 C12 H12 . . 119.2 ?
C18 C12 H12 . . 119.2 ?
C14 C13 C18 . . 122.2(5) ?
C14 C13 H13 . . 118.9 ?
C18 C13 H13 . . 118.9 ?
C13 C14 C15 . . 116.2(5) ?
C13 C14 C27 . . 124.8(5) ?
C15 C14 C27 . . 118.7(5) ?
C16 C15 C14 . . 124.7(5) ?
C16 C15 H15 . . 117.7 ?
C14 C15 H15 . . 117.7 ?
C15 C16 C17 . . 117.1(5) ?
C15 C16 C31 . . 114.3(4) ?
C17 C16 C31 . . 126.9(4) ?
C18 C17 C16 . . 116.2(4) ?
C18 C17 C19 . . 115.8(4) ?
C16 C17 C19 . . 127.9(5) ?
C13 C18 C12 . . 120.0(5) ?
C13 C18 C17 . . 120.3(5) ?
C12 C18 C17 . . 119.7(5) ?
C20 C19 C17 . . 119.4(5) ?
C20 C19 C21 . . 116.9(5) ?
C17 C19 C21 . . 123.4(4) ?
C19 C20 C10 . . 120.0(5) ?
C19 C20 C11 . . 119.4(5) ?
C10 C20 C11 . . 120.5(5) ?
C23 C21 C22 . . 117.6(5) ?
C23 C21 C19 . . 122.7(4) ?
C22 C21 C19 . . 119.4(4) ?
C21 C22 C9 . . 120.1(5) ?
C21 C22 C8 . . 118.6(5) ?
C9 C22 C8 . . 121.2(5) ?
C24 C23 C21 . . 122.9(5) ?
C24 C23 H23 . . 118.6 ?
C21 C23 H23 . . 118.6 ?
C23 C24 C7 . . 118.4(5) ?
C23 C24 C6 . . 120.2(5) ?
C7 C24 C6 . . 121.4(5) ?
C1 C25 C26 . . 121.8(6) ?
C1 C25 H25 . . 119.1 ?
C26 C25 H25 . . 119.1 ?
C4 C26 C25 . . 117.9(5) ?
C4 C26 C5 . . 118.1(6) ?
C25 C26 C5 . . 123.9(6) ?
C30 C27 C14 . . 110.5(6) ?
C30 C27 C29 . . 109.4(6) ?
C14 C27 C29 . . 109.1(5) ?
C30 C27 C28 . . 109.5(6) ?
C14 C27 C28 . . 110.3(5) ?
C29 C27 C28 . . 107.9(6) ?
C27 C28 H28A . . 109.5 ?
C27 C28 H28B . . 109.5 ?
H28A C28 H28B . . 109.5 ?
C27 C28 H28C . . 109.5 ?
H28A C28 H28C . . 109.5 ?
H28B C28 H28C . . 109.5 ?
C27 C29 H29A . . 109.5 ?
C27 C29 H29B . . 109.5 ?
H29A C29 H29B . . 109.5 ?
C27 C29 H29C . . 109.5 ?
H29A C29 H29C . . 109.5 ?
H29B C29 H29C . . 109.5 ?
C27 C30 H30A . . 109.5 ?
C27 C30 H30B . . 109.5 ?
H30A C30 H30B . . 109.5 ?
C27 C30 H30C . . 109.5 ?
H30A C30 H30C . . 109.5 ?
H30B C30 H30C . . 109.5 ?
C33 C31 C34 . . 105.4(4) ?
C33 C31 C32 . . 108.5(5) ?
C34 C31 C32 . . 107.9(5) ?
C33 C31 C16 . . 116.6(4) ?
C34 C31 C16 . . 105.8(4) ?
C32 C31 C16 . . 112.2(4) ?
C31 C32 H32A . . 109.5 ?
C31 C32 H32B . . 109.5 ?
H32A C32 H32B . . 109.5 ?
C31 C32 H32C . . 109.5 ?
H32A C32 H32C . . 109.5 ?
H32B C32 H32C . . 109.5 ?
C31 C33 H33A . . 109.5 ?
C31 C33 H33B . . 109.5 ?
H33A C33 H33B . . 109.5 ?
C31 C33 H33C . . 109.5 ?
H33A C33 H33C . . 109.5 ?
H33B C33 H33C . . 109.5 ?
C31 C34 H34A . . 109.5 ?
C31 C34 H34B . . 109.5 ?
H34A C34 H34B . . 109.5 ?
C31 C34 H34C . . 109.5 ?
H34A C34 H34C . . 109.5 ?
H34B C34 H34C . . 109.5 ?
C38B C35 C37B . . 115.3 ?
C37A C35 C36A . . 113.1 ?
C38B C35 C3 . . 111.0 ?
C37A C35 C3 . . 113.2 ?
C37B C35 C3 . . 111.3 ?
C36A C35 C3 . . 115.5 ?
C38B C35 C36B . . 109.9 ?
C37B C35 C36B . . 107.7 ?
C3 C35 C36B . . 100.6 ?
C37A C35 C38A . . 104.1 ?
C36A C35 C38A . . 102.7 ?
C3 C35 C38A . . 106.8 ?
C35 C36A H36A . . 109.5 ?
C35 C36A H36B . . 109.5 ?
C35 C36A H36C . . 109.5 ?
C35 C37A H37A . . 109.5 ?
C35 C37A H37B . . 109.5 ?
C35 C37A H37C . . 109.5 ?
C35 C38A H38A . . 109.5 ?
C35 C38A H38B . . 109.5 ?
C35 C38A H38C . . 109.5 ?
C35 C36B H36D . . 109.5 ?
C35 C36B H36E . . 109.5 ?
H36D C36B H36E . . 109.5 ?
C35 C36B H36F . . 109.5 ?
H36D C36B H36F . . 109.5 ?
H36E C36B H36F . . 109.5 ?
C35 C37B H37D . . 109.5 ?
C35 C37B H37E . . 109.5 ?
H37D C37B H37E . . 109.5 ?
C35 C37B H37F . . 109.5 ?
H37D C37B H37F . . 109.5 ?
H37E C37B H37F . . 109.5 ?
C35 C38B H38D . . 109.5 ?
C35 C38B H38E . . 109.5 ?
H38D C38B H38E . . 109.5 ?
C35 C38B H38F . . 109.5 ?
H38D C38B H38F . . 109.5 ?
H38E C38B H38F . . 109.5 ?
C42A C39 C40A . . 110.1 ?
C41B C39 C1 . . 109.4 ?
C42A C39 C1 . . 112.9 ?
C40A C39 C1 . . 111.6 ?
C41B C39 C40B . . 109.9 ?
C1 C39 C40B . . 111.1 ?
C41B C39 C42B . . 109.6 ?
C1 C39 C42B . . 109.9 ?
C40B C39 C42B . . 106.9 ?
C42A C39 C41A . . 107.5 ?
C40A C39 C41A . . 107.8 ?
C1 C39 C41A . . 106.8 ?
C39 C40A H40A . . 109.5 ?
C39 C40A H40B . . 109.5 ?
C39 C40A H40C . . 109.5 ?
C39 C41A H41A . . 109.5 ?
C39 C41A H41B . . 109.5 ?
C39 C41A H41C . . 109.5 ?
C39 C42A H42A . . 109.5 ?
C39 C42A H42B . . 109.5 ?
C39 C42A H42C . . 109.5 ?
C39 C40B H40D . . 109.5 ?
C39 C40B H40E . . 109.5 ?
H40D C40B H40E . . 109.5 ?
C39 C40B H40F . . 109.5 ?
H40D C40B H40F . . 109.5 ?
H40E C40B H40F . . 109.5 ?
C39 C41B H41D . . 109.5 ?
C39 C41B H41E . . 109.5 ?
H41D C41B H41E . . 109.5 ?
C39 C41B H41F . . 109.5 ?
H41D C41B H41F . . 109.5 ?
H41E C41B H41F . . 109.5 ?
C39 C42B H42D . . 109.5 ?
C39 C42B H42E . . 109.5 ?
H42D C42B H42E . . 109.5 ?
C39 C42B H42F . . 109.5 ?
H42D C42B H42F . . 109.5 ?
H42E C42B H42F . . 109.5 ?
C2C C1C C25C . . 117.1(5) ?
C2C C1C C39C . . 121.4(5) ?
C25C C1C C39C . . 121.5(5) ?
C1C C2C C3C . . 123.2(5) ?
C1C C2C H2C . . 118.4 ?
C3C C2C H2C . . 118.4 ?
C4C C3C C2C . . 117.6(5) ?
C4C C3C C35C . . 122.5(5) ?
C2C C3C C35C . . 119.9(5) ?
C3C C4C C26C . . 121.7(5) ?
C3C C4C H4C . . 119.2 ?
C26C C4C H4C . . 119.2 ?
C6C C5C C26C . . 127.8(6) ?
C6C C5C H5C . . 116.1 ?
C26C C5C H5C . . 116.1 ?
C5C C6C C24C . . 128.6(5) ?
C5C C6C H6C . . 115.7 ?
C24C C6C H6C . . 115.7 ?
C8C C7C C24C . . 120.0(6) ?
C8C C7C H7C . . 120.0 ?
C24C C7C H7C . . 120.0 ?
C7C C8C C22C . . 121.9(5) ?
C7C C8C H8C . . 119.1 ?
C22C C8C H8C . . 119.1 ?
C10C C9C C22C . . 119.8(5) ?
C10C C9C H9C . . 120.1 ?
C22C C9C H9C . . 120.1 ?
C9C C10C C20C . . 121.6(5) ?
C9C C10C H10C . . 119.2 ?
C20C C10C H10C . . 119.2 ?
C12C C11C C20C . . 120.9(5) ?
C12C C11C H11C . . 119.5 ?
C20C C11C H11C . . 119.5 ?
C11C C12C C18C . . 120.7(5) ?
C11C C12C H12C . . 119.7 ?
C18C C12C H12C . . 119.7 ?
C14C C13C C18C . . 120.9(5) ?
C14C C13C H13C . . 119.5 ?
C18C C13C H13C . . 119.5 ?
C13C C14C C15C . . 115.9(5) ?
C13C C14C C27C . . 123.2(5) ?
C15C C14C C27C . . 120.5(5) ?
C16C C15C C14C . . 125.6(2) ?
C16C C15C H15C . . 117.2 ?
C14C C15C H15C . . 117.2 ?
C15C C16C C17C . . 116.9 ?
C15C C16C C31C . . 114.6(2) ?
C17C C16C C31C . . 126.9(2) ?
C18C C17C C16C . . 116.5 ?
C18C C17C C19C . . 116.0 ?
C16C C17C C19C . . 127.5 ?
C13C C18C C17C . . 121.3(2) ?
C13C C18C C12C . . 119.1(4) ?
C17C C18C C12C . . 119.4(3) ?
C20C C19C C21C . . 117.3 ?
C20C C19C C17C . . 118.6 ?
C21C C19C C17C . . 123.7 ?
C19C C20C C11C . . 119.5(3) ?
C19C C20C C10C . . 120.3(3) ?
C11C C20C C10C . . 120.0(4) ?
C23C C21C C22C . . 116.8 ?
C23C C21C C19C . . 123.5 ?
C22C C21C C19C . . 119.6 ?
C8C C22C C9C . . 121.0(4) ?
C8C C22C C21C . . 119.6(2) ?
C9C C22C C21C . . 119.3(3) ?
C24C C23C C21C . . 122.9(2) ?
C24C C23C H23C . . 118.5 ?
C21C C23C H23C . . 118.5 ?
C23C C24C C7C . . 118.5(5) ?
C23C C24C C6C . . 120.0(4) ?
C7C C24C C6C . . 121.5(5) ?
C26C C25C C1C . . 121.7(5) ?
C26C C25C H25C . . 119.1 ?
C1C C25C H25C . . 119.1 ?
C25C C26C C4C . . 118.6(5) ?
C25C C26C C5C . . 123.4(5) ?
C4C C26C C5C . . 118.0(5) ?
C28C C27C C14C . . 109.6(5) ?
C28C C27C C29C . . 108.6(6) ?
C14C C27C C29C . . 109.4(6) ?
C28C C27C C30C . . 108.5(6) ?
C14C C27C C30C . . 112.0(5) ?
C29C C27C C30C . . 108.7(6) ?
C27C C28C H28D . . 109.5 ?
C27C C28C H28E . . 109.5 ?
H28D C28C H28E . . 109.5 ?
C27C C28C H28F . . 109.5 ?
H28D C28C H28F . . 109.5 ?
H28E C28C H28F . . 109.5 ?
C27C C29C H29D . . 109.5 ?
C27C C29C H29E . . 109.5 ?
H29D C29C H29E . . 109.5 ?
C27C C29C H29F . . 109.5 ?
H29D C29C H29F . . 109.5 ?
H29E C29C H29F . . 109.5 ?
C27C C30C H30D . . 109.5 ?
C27C C30C H30E . . 109.5 ?
H30D C30C H30E . . 109.5 ?
C27C C30C H30F . . 109.5 ?
H30D C30C H30F . . 109.5 ?
H30E C30C H30F . . 109.5 ?
C32C C31C C33C . . 109.1(5) ?
C32C C31C C16C . . 112.7(4) ?
C33C C31C C16C . . 116.2(4) ?
C32C C31C C34C . . 108.7(5) ?
C33C C31C C34C . . 104.3(5) ?
C16C C31C C34C . . 105.2(4) ?
C31C C32C H32D . . 109.5 ?
C31C C32C H32E . . 109.5 ?
H32D C32C H32E . . 109.5 ?
C31C C32C H32F . . 109.5 ?
H32D C32C H32F . . 109.5 ?
H32E C32C H32F . . 109.5 ?
C31C C33C H33D . . 109.5 ?
C31C C33C H33E . . 109.5 ?
H33D C33C H33E . . 109.5 ?
C31C C33C H33F . . 109.5 ?
H33D C33C H33F . . 109.5 ?
H33E C33C H33F . . 109.5 ?
C31C C34C H34D . . 109.5 ?
C31C C34C H34E . . 109.5 ?
H34D C34C H34E . . 109.5 ?
C31C C34C H34F . . 109.5 ?
H34D C34C H34F . . 109.5 ?
H34E C34C H34F . . 109.5 ?
C36D C35C C37D . . 111.9 ?
C36D C35C C3C . . 110.1 ?
C37E C35C C3C . . 113.7 ?
C37D C35C C3C . . 107.4 ?
C36D C35C C38D . . 110.4 ?
C37D C35C C38D . . 106.9 ?
C3C C35C C38D . . 110.0 ?
C37E C35C C38E . . 109.3 ?
C3C C35C C38E . . 111.9 ?
C37E C35C C36E . . 108.4 ?
C3C C35C C36E . . 108.2 ?
C38E C35C C36E . . 105.0 ?
C35C C36D H36G . . 109.5 ?
C35C C36D H36H . . 109.5 ?
C35C C36D H36I . . 109.5 ?
C35C C37D H37G . . 109.5 ?
C35C C37D H37H . . 109.5 ?
C35C C37D H37I . . 109.5 ?
C35C C38D H38G . . 109.5 ?
C35C C38D H38H . . 109.5 ?
C35C C38D H38I . . 109.5 ?
C35C C36E H36J . . 109.5 ?
C35C C36E H36K . . 109.5 ?
H36J C36E H36K . . 109.5 ?
C35C C36E H36L . . 109.5 ?
H36J C36E H36L . . 109.5 ?
H36K C36E H36L . . 109.5 ?
C35C C37E H37J . . 109.5 ?
C35C C37E H37K . . 109.5 ?
H37J C37E H37K . . 109.5 ?
C35C C37E H37L . . 109.5 ?
H37J C37E H37L . . 109.5 ?
H37K C37E H37L . . 109.5 ?
C35C C38E H38J . . 109.5 ?
C35C C38E H38K . . 109.5 ?
H38J C38E H38K . . 109.5 ?
C35C C38E H38L . . 109.5 ?
H38J C38E H38L . . 109.5 ?
H38K C38E H38L . . 109.5 ?
C41D C39C C40D . . 115.6 ?
C42E C39C C41E . . 112.4 ?
C41D C39C C1C . . 108.2 ?
C40D C39C C1C . . 112.2 ?
C42E C39C C1C . . 111.1 ?
C41E C39C C1C . . 114.5 ?
C41D C39C C42D . . 107.9 ?
C40D C39C C42D . . 107.1 ?
C1C C39C C42D . . 105.2 ?
C42E C39C C40E . . 106.0 ?
C41E C39C C40E . . 105.0 ?
C1C C39C C40E . . 107.1 ?
C39C C40D H40G . . 109.5 ?
C39C C40D H40H . . 109.5 ?
C39C C40D H40I . . 109.5 ?
C39C C41D H41G . . 109.5 ?
C39C C41D H41H . . 109.5 ?
C39C C41D H41I . . 109.5 ?
C39C C42D H42G . . 109.5 ?
C39C C42D H42H . . 109.5 ?
C39C C42D H42I . . 109.5 ?
C39C C40E H40J . . 109.5 ?
C39C C40E H40K . . 109.5 ?
C39C C40E H40L . . 109.5 ?
C39C C41E H41J . . 109.5 ?
C39C C41E H41K . . 109.5 ?
C39C C41E H41L . . 109.5 ?
C39C C42E H42J . . 109.5 ?
C39C C42E H42K . . 109.5 ?
C39C C42E H42L . . 109.5 ?

loop_
_geom_bond_atom_site_label_1
_geom_bond_atom_site_label_2
_geom_bond_site_symmetry_2
_geom_bond_distance
_geom_bond_publ_flag
C1 C25 . 1.383(8) ?
C1 C2 . 1.399(8) ?
C1 C39 . 1.539(7) ?
C2 C3 . 1.380(8) ?
C2 H2 . 0.9500 ?
C3 C4 . 1.388(8) ?
C3 C35 . 1.545(8) ?
C4 C26 . 1.398(9) ?
C4 H4 . 0.9500 ?
C5 C6 . 1.296(8) ?
C5 C26 . 1.466(8) ?
C5 H5 . 0.9500 ?
C6 C24 . 1.473(8) ?
C6 H6 . 0.9500 ?
C7 C8 . 1.364(8) ?
C7 C24 . 1.396(8) ?
C7 H7 . 0.9500 ?
C8 C22 . 1.430(7) ?
C8 H8 . 0.9500 ?
C9 C10 . 1.350(8) ?
C9 C22 . 1.426(7) ?
C9 H9 . 0.9500 ?
C10 C20 . 1.425(8) ?
C10 H10 . 0.9500 ?
C11 C12 . 1.336(8) ?
C11 C20 . 1.430(8) ?
C11 H11 . 0.9500 ?
C12 C18 . 1.430(7) ?
C12 H12 . 0.9500 ?
C13 C14 . 1.354(8) ?
C13 C18 . 1.406(8) ?
C13 H13 . 0.9500 ?
C14 C15 . 1.417(7) ?
C14 C27 . 1.533(8) ?
C15 C16 . 1.378(7) ?
C15 H15 . 0.9500 ?
C16 C17 . 1.436(7) ?
C16 C31 . 1.567(7) ?
C17 C18 . 1.430(7) ?
C17 C19 . 1.452(7) ?
C19 C20 . 1.414(7) ?
C19 C21 . 1.451(7) ?
C21 C23 . 1.407(7) ?
C21 C22 . 1.411(7) ?
C23 C24 . 1.384(7) ?
C23 H23 . 0.9500 ?
C25 C26 . 1.408(8) ?
C25 H25 . 0.9500 ?
C27 C30 . 1.520(11) ?
C27 C29 . 1.543(9) ?
C27 C28 . 1.550(8) ?
C28 H28A . 0.9800 ?
C28 H28B . 0.9800 ?
C28 H28C . 0.9800 ?
C29 H29A . 0.9800 ?
C29 H29B . 0.9800 ?
C29 H29C . 0.9800 ?
C30 H30A . 0.9800 ?
C30 H30B . 0.9800 ?
C30 H30C . 0.9800 ?
C31 C33 . 1.540(7) ?
C31 C34 . 1.542(8) ?
C31 C32 . 1.549(7) ?
C32 H32A . 0.9800 ?
C32 H32B . 0.9800 ?
C32 H32C . 0.9800 ?
C33 H33A . 0.9800 ?
C33 H33B . 0.9800 ?
C33 H33C . 0.9800 ?
C34 H34A . 0.9800 ?
C34 H34B . 0.9800 ?
C34 H34C . 0.9800 ?
C35 C38B . 1.470 ?
C35 C37A . 1.509 ?
C35 C37B . 1.525 ?
C35 C36A . 1.525 ?
C35 C36B . 1.587 ?
C35 C38A . 1.639 ?
C36A H36A . 0.9800 ?
C36A H36B . 0.9800 ?
C36A H36C . 0.9800 ?
C37A H37A . 0.9800 ?
C37A H37B . 0.9800 ?
C37A H37C . 0.9800 ?
C38A H38A . 0.9800 ?
C38A H38B . 0.9800 ?
C38A H38C . 0.9800 ?
C36B H36D . 0.9800 ?
C36B H36E . 0.9800 ?
C36B H36F . 0.9800 ?
C37B H37D . 0.9800 ?
C37B H37E . 0.9800 ?
C37B H37F . 0.9800 ?
C38B H38D . 0.9800 ?
C38B H38E . 0.9800 ?
C38B H38F . 0.9800 ?
C39 C41B . 1.520 ?
C39 C42A . 1.535 ?
C39 C40A . 1.536 ?
C39 C40B . 1.546 ?
C39 C42B . 1.557 ?
C39 C41A . 1.572 ?
C40A H40A . 0.9800 ?
C40A H40B . 0.9800 ?
C40A H40C . 0.9800 ?
C41A H41A . 0.9800 ?
C41A H41B . 0.9800 ?
C41A H41C . 0.9800 ?
C42A H42A . 0.9800 ?
C42A H42B . 0.9800 ?
C42A H42C . 0.9800 ?
C40B H40D . 0.9800 ?
C40B H40E . 0.9800 ?
C40B H40F . 0.9800 ?
C41B H41D . 0.9800 ?
C41B H41E . 0.9800 ?
C41B H41F . 0.9800 ?
C42B H42D . 0.9800 ?
C42B H42E . 0.9800 ?
C42B H42F . 0.9800 ?
C1C C2C . 1.388(7) ?
C1C C25C . 1.395(8) ?
C1C C39C . 1.547(7) ?
C2C C3C . 1.393(7) ?
C2C H2C . 0.9500 ?
C3C C4C . 1.382(8) ?
C3C C35C . 1.550(7) ?
C4C C26C . 1.397(7) ?
C4C H4C . 0.9500 ?
C5C C6C . 1.323(8) ?
C5C C26C . 1.468(8) ?
C5C H5C . 0.9500 ?
C6C C24C . 1.474(8) ?
C6C H6C . 0.9500 ?
C7C C8C . 1.359(8) ?
C7C C24C . 1.435(7) ?
C7C H7C . 0.9500 ?
C8C C22C . 1.408(7) ?
C8C H8C . 0.9500 ?
C9C C10C . 1.353(8) ?
C9C C22C . 1.426(6) ?
C9C H9C . 0.9500 ?
C10C C20C . 1.423(6) ?
C10C H10C . 0.9500 ?
C11C C12C . 1.341(9) ?
C11C C20C . 1.419(7) ?
C11C H11C . 0.9500 ?
C12C C18C . 1.438(6) ?
C12C H12C . 0.9500 ?
C13C C14C . 1.382(8) ?
C13C C18C . 1.414(6) ?
C13C H13C . 0.9500 ?
C14C C15C . 1.407(6) ?
C14C C27C . 1.528(8) ?
C15C C16C . 1.3809 ?
C15C H15C . 0.9500 ?
C16C C17C . 1.4394 ?
C16C C31C . 1.548(6) ?
C17C C18C . 1.4227 ?
C17C C19C . 1.4649 ?
C19C C20C . 1.4057 ?
C19C C21C . 1.4372 ?
C21C C23C . 1.4196 ?
C21C C22C . 1.4351 ?
C23C C24C . 1.378(6) ?
C23C H23C . 0.9500 ?
C25C C26C . 1.392(8) ?
C25C H25C . 0.9500 ?
C27C C28C . 1.521(9) ?
C27C C29C . 1.538(10) ?
C27C C30C . 1.525(8) ?
C28C H28D . 0.9800 ?
C28C H28E . 0.9800 ?
C28C H28F . 0.9800 ?
C29C H29D . 0.9800 ?
C29C H29E . 0.9800 ?
C29C H29F . 0.9800 ?
C30C H30D . 0.9800 ?
C30C H30E . 0.9800 ?
C30C H30F . 0.9800 ?
C31C C32C . 1.528(8) ?
C31C C33C . 1.534(8) ?
C31C C34C . 1.556(8) ?
C32C H32D . 0.9800 ?
C32C H32E . 0.9800 ?
C32C H32F . 0.9800 ?
C33C H33D . 0.9800 ?
C33C H33E . 0.9800 ?
C33C H33F . 0.9800 ?
C34C H34D . 0.9800 ?
C34C H34E . 0.9800 ?
C34C H34F . 0.9800 ?
C35C C36D . 1.497 ?
C35C C37E . 1.524 ?
C35C C37D . 1.543 ?
C35C C38D . 1.559 ?
C35C C38E . 1.561 ?
C35C C36E . 1.579 ?
C36D H36G . 0.9800 ?
C36D H36H . 0.9800 ?
C36D H36I . 0.9800 ?
C37D H37G . 0.9800 ?
C37D H37H . 0.9800 ?
C37D H37I . 0.9800 ?
C38D H38G . 0.9800 ?
C38D H38H . 0.9800 ?
C38D H38I . 0.9800 ?
C36E H36J . 0.9800 ?
C36E H36K . 0.9800 ?
C36E H36L . 0.9800 ?
C37E H37J . 0.9800 ?
C37E H37K . 0.9800 ?
C37E H37L . 0.9800 ?
C38E H38J . 0.9800 ?
C38E H38K . 0.9800 ?
C38E H38L . 0.9800 ?
C39C C41D . 1.500 ?
C39C C40D . 1.508 ?
C39C C42E . 1.520 ?
C39C C41E . 1.521 ?
C39C C42D . 1.595 ?
C39C C40E . 1.605 ?
C40D H40G . 0.9800 ?
C40D H40H . 0.9800 ?
C40D H40I . 0.9800 ?
C41D H41G . 0.9800 ?
C41D H41H . 0.9800 ?
C41D H41I . 0.9800 ?
C42D H42G . 0.9800 ?
C42D H42H . 0.9800 ?
C42D H42I . 0.9800 ?
C40E H40J . 0.9800 ?
C40E H40K . 0.9800 ?
C40E H40L . 0.9800 ?
C41E H41J . 0.9800 ?
C41E H41K . 0.9800 ?
C41E H41L . 0.9800 ?
C42E H42J . 0.9800 ?
C42E H42K . 0.9800 ?
C42E H42L . 0.9800 ?

loop_
_geom_torsion_atom_site_label_1
_geom_torsion_atom_site_label_2
_geom_torsion_atom_site_label_3
_geom_torsion_atom_site_label_4
_geom_torsion_site_symmetry_1
_geom_torsion_site_symmetry_2
_geom_torsion_site_symmetry_3
_geom_torsion_site_symmetry_4
_geom_torsion
_geom_torsion_publ_flag
C25 C1 C2 C3 . . . . 0.4(9) ?
C39 C1 C2 C3 . . . . 178.1(6) ?
C1 C2 C3 C4 . . . . 0.4(10) ?
C1 C2 C3 C35 . . . . -178.5(6) ?
C2 C3 C4 C26 . . . . -1.6(10) ?
C35 C3 C4 C26 . . . . 177.3(6) ?
C26 C5 C6 C24 . . . . -179.3(6) ?
C24 C7 C8 C22 . . . . -1.9(10) ?
C22 C9 C10 C20 . . . . -6.2(9) ?
C20 C11 C12 C18 . . . . -10.2(10) ?
C18 C13 C14 C15 . . . . -7.2(9) ?
C18 C13 C14 C27 . . . . 179.9(6) ?
C13 C14 C15 C16 . . . . 3.7(8) ?
C27 C14 C15 C16 . . . . 177.0(5) ?
C14 C15 C16 C17 . . . . 10.6(8) ?
C14 C15 C16 C31 . . . . -155.9(5) ?
C15 C16 C17 C18 . . . . -20.7(7) ?
C31 C16 C17 C18 . . . . 143.8(5) ?
C15 C16 C17 C19 . . . . 162.2(5) ?
C31 C16 C17 C19 . . . . -33.3(8) ?
C14 C13 C18 C12 . . . . 174.3(6) ?
C14 C13 C18 C17 . . . . -3.8(9) ?
C11 C12 C18 C13 . . . . -179.5(6) ?
C11 C12 C18 C17 . . . . -1.3(10) ?
C16 C17 C18 C13 . . . . 17.9(7) ?
C19 C17 C18 C13 . . . . -164.6(5) ?
C16 C17 C18 C12 . . . . -160.2(5) ?
C19 C17 C18 C12 . . . . 17.3(7) ?
C18 C17 C19 C20 . . . . -22.3(7) ?
C16 C17 C19 C20 . . . . 154.8(5) ?
C18 C17 C19 C21 . . . . 151.1(5) ?
C16 C17 C19 C21 . . . . -31.7(8) ?
C17 C19 C20 C10 . . . . -171.1(5) ?
C21 C19 C20 C10 . . . . 15.1(7) ?
C17 C19 C20 C11 . . . . 11.8(8) ?
C21 C19 C20 C11 . . . . -162.1(5) ?
C9 C10 C20 C19 . . . . -3.9(8) ?
C9 C10 C20 C11 . . . . 173.2(6) ?
C12 C11 C20 C19 . . . . 4.8(9) ?
C12 C11 C20 C10 . . . . -172.3(6) ?
C20 C19 C21 C23 . . . . 157.6(5) ?
C17 C19 C21 C23 . . . . -16.0(7) ?
C20 C19 C21 C22 . . . . -16.6(7) ?
C17 C19 C21 C22 . . . . 169.8(5) ?
C23 C21 C22 C9 . . . . -167.4(5) ?
C19 C21 C22 C9 . . . . 7.1(7) ?
C23 C21 C22 C8 . . . . 9.1(7) ?
C19 C21 C22 C8 . . . . -176.4(5) ?
C10 C9 C22 C21 . . . . 4.5(8) ?
C10 C9 C22 C8 . . . . -171.9(6) ?
C7 C8 C22 C21 . . . . -5.2(9) ?
C7 C8 C22 C9 . . . . 171.2(6) ?
C22 C21 C23 C24 . . . . -6.6(7) ?
C19 C21 C23 C24 . . . . 179.2(5) ?
C21 C23 C24 C7 . . . . -0.3(8) ?
C21 C23 C24 C6 . . . . 178.0(5) ?
C8 C7 C24 C23 . . . . 4.6(9) ?
C8 C7 C24 C6 . . . . -173.6(6) ?
C5 C6 C24 C23 . . . . -179.5(6) ?
C5 C6 C24 C7 . . . . -1.3(10) ?
C2 C1 C25 C26 . . . . 0.1(9) ?
C39 C1 C25 C26 . . . . -177.6(6) ?
C3 C4 C26 C25 . . . . 2.0(10) ?
C3 C4 C26 C5 . . . . -177.3(6) ?
C1 C25 C26 C4 . . . . -1.3(10) ?
C1 C25 C26 C5 . . . . 178.0(6) ?
C6 C5 C26 C4 . . . . 166.1(7) ?
C6 C5 C26 C25 . . . . -13.2(12) ?
C13 C14 C27 C30 . . . . 117.7(7) ?
C15 C14 C27 C30 . . . . -55.0(7) ?
C13 C14 C27 C29 . . . . -122.0(7) ?
C15 C14 C27 C29 . . . . 65.3(8) ?
C13 C14 C27 C28 . . . . -3.6(10) ?
C15 C14 C27 C28 . . . . -176.3(6) ?
C15 C16 C31 C33 . . . . 169.2(5) ?
C17 C16 C31 C33 . . . . 4.3(7) ?
C15 C16 C31 C34 . . . . 52.5(6) ?
C17 C16 C31 C34 . . . . -112.5(5) ?
C15 C16 C31 C32 . . . . -64.9(6) ?
C17 C16 C31 C32 . . . . 130.1(5) ?
C2 C3 C35 C38B . . . . 136.8 ?
C4 C3 C35 C38B . . . . -42.1 ?
C2 C3 C35 C37A . . . . -33.3 ?
C4 C3 C35 C37A . . . . 147.9 ?
C2 C3 C35 C37B . . . . 6.9 ?
C4 C3 C35 C37B . . . . -171.9 ?
C2 C3 C35 C36A . . . . -165.9 ?
C4 C3 C35 C36A . . . . 15.3 ?
C2 C3 C35 C36B . . . . -107.0 ?
C4 C3 C35 C36B . . . . 74.2 ?
C2 C3 C35 C38A . . . . 80.6 ?
C4 C3 C35 C38A . . . . -98.2 ?
C25 C1 C39 C41B . . . . 107.5 ?
C2 C1 C39 C41B . . . . -70.1 ?
C25 C1 C39 C42A . . . . -166.3 ?
C2 C1 C39 C42A . . . . 16.1 ?
C25 C1 C39 C40A . . . . -41.7 ?
C2 C1 C39 C40A . . . . 140.7 ?
C25 C1 C39 C40B . . . . -14.1 ?
C2 C1 C39 C40B . . . . 168.3 ?
C25 C1 C39 C42B . . . . -132.2 ?
C2 C1 C39 C42B . . . . 50.2 ?
C25 C1 C39 C41A . . . . 75.8 ?
C2 C1 C39 C41A . . . . -101.8 ?
C25C C1C C2C C3C . . . . 0.1(9) ?
C39C C1C C2C C3C . . . . -178.3(6) ?
C1C C2C C3C C4C . . . . -1.3(9) ?
C1C C2C C3C C35C . . . . 179.4(5) ?
C2C C3C C4C C26C . . . . 2.8(9) ?
C35C C3C C4C C26C . . . . -178.0(5) ?
C26C C5C C6C C24C . . . . 178.6(6) ?
C24C C7C C8C C22C . . . . 2.4(8) ?
C22C C9C C10C C20C . . . . 5.0(8) ?
C20C C11C C12C C18C . . . . 12.0(9) ?
C18C C13C C14C C15C . . . . 8.3(7) ?
C18C C13C C14C C27C . . . . -178.7(5) ?
C13C C14C C15C C16C . . . . -4.4(6) ?
C27C C14C C15C C16C . . . . -177.6(4) ?
C14C C15C C16C C17C . . . . -9.5(3) ?
C14C C15C C16C C31C . . . . 157.5(4) ?
C15C C16C C17C C18C . . . . 18.9 ?
C31C C16C C17C C18C . . . . -146.2(3) ?
C15C C16C C17C C19C . . . . -162.6 ?
C31C C16C C17C C19C . . . . 32.3(3) ?
C14C C13C C18C C17C . . . . 1.8(6) ?
C14C C13C C18C C12C . . . . -173.8(5) ?
C16C C17C C18C C13C . . . . -15.7(3) ?
C19C C17C C18C C13C . . . . 165.6(3) ?
C16C C17C C18C C12C . . . . 159.9(3) ?
C19C C17C C18C C12C . . . . -18.8(3) ?
C11C C12C C18C C13C . . . . 176.6(5) ?
C11C C12C C18C C17C . . . . 0.9(7) ?
C18C C17C C19C C20C . . . . 24.7 ?
C16C C17C C19C C20C . . . . -153.9 ?
C18C C17C C19C C21C . . . . -147.6 ?
C16C C17C C19C C21C . . . . 33.9 ?
C21C C19C C20C C11C . . . . 159.8(3) ?
C17C C19C C20C C11C . . . . -12.9(3) ?
C21C C19C C20C C10C . . . . -16.0(3) ?
C17C C19C C20C C10C . . . . 171.2(3) ?
C12C C11C C20C C19C . . . . -5.8(7) ?
C12C C11C C20C C10C . . . . 170.1(5) ?
C9C C10C C20C C19C . . . . 5.9(7) ?
C9C C10C C20C C11C . . . . -169.9(5) ?
C20C C19C C21C C23C . . . . -160.2 ?
C17C C19C C21C C23C . . . . 12.2 ?
C20C C19C C21C C22C . . . . 15.7 ?
C17C C19C C21C C22C . . . . -172.0 ?
C7C C8C C22C C9C . . . . -174.0(5) ?
C7C C8C C22C C21C . . . . 2.7(6) ?
C10C C9C C22C C8C . . . . 171.6(5) ?
C10C C9C C22C C21C . . . . -5.2(6) ?
C23C C21C C22C C8C . . . . -6.1(3) ?
C19C C21C C22C C8C . . . . 177.8(3) ?
C23C C21C C22C C9C . . . . 170.8(3) ?
C19C C21C C22C C9C . . . . -5.3(3) ?
C22C C21C C23C C24C . . . . 4.6(3) ?
C19C C21C C23C C24C . . . . -179.5(3) ?
C21C C23C C24C C7C . . . . 0.4(6) ?
C21C C23C C24C C6C . . . . -177.5(3) ?
C8C C7C C24C C23C . . . . -4.0(8) ?
C8C C7C C24C C6C . . . . 173.8(5) ?
C5C C6C C24C C23C . . . . -176.0(6) ?
C5C C6C C24C C7C . . . . 6.2(9) ?
C2C C1C C25C C26C . . . . -0.3(10) ?
C39C C1C C25C C26C . . . . 178.1(6) ?
C1C C25C C26C C4C . . . . 1.7(10) ?
C1C C25C C26C C5C . . . . -179.3(6) ?
C3C C4C C26C C25C . . . . -3.0(9) ?
C3C C4C C26C C5C . . . . 178.0(6) ?
C6C C5C C26C C25C . . . . 19.4(11) ?
C6C C5C C26C C4C . . . . -161.6(6) ?
C13C C14C C27C C28C . . . . 122.0(6) ?
C15C C14C C27C C28C . . . . -65.3(7) ?
C13C C14C C27C C29C . . . . -119.1(6) ?
C15C C14C C27C C29C . . . . 53.6(7) ?
C13C C14C C27C C30C . . . . 1.5(9) ?
C15C C14C C27C C30C . . . . 174.2(6) ?
C15C C16C C31C C32C . . . . 66.3(5) ?
C17C C16C C31C C32C . . . . -128.3(4) ?
C15C C16C C31C C33C . . . . -166.8(4) ?
C17C C16C C31C C33C . . . . -1.3(6) ?
C15C C16C C31C C34C . . . . -51.9(4) ?
C17C C16C C31C C34C . . . . 113.5(3) ?
C4C C3C C35C C36D . . . . 26.1 ?
C2C C3C C35C C36D . . . . -154.6 ?
C4C C3C C35C C37E . . . . -135.8 ?
C2C C3C C35C C37E . . . . 43.5 ?
C4C C3C C35C C37D . . . . -96.0 ?
C2C C3C C35C C37D . . . . 83.3 ?
C4C C3C C35C C38D . . . . 148.0 ?
C2C C3C C35C C38D . . . . -32.7 ?
C4C C3C C35C C38E . . . . 99.8 ?
C2C C3C C35C C38E . . . . -81.0 ?
C4C C3C C35C C36E . . . . -15.3 ?
C2C C3C C35C C36E . . . . 163.9 ?
C2C C1C C39C C41D . . . . -129.6 ?
C25C C1C C39C C41D . . . . 52.0 ?
C2C C1C C39C C40D . . . . -0.9 ?
C25C C1C C39C C40D . . . . -179.3 ?
C2C C1C C39C C42E . . . . 61.4 ?
C25C C1C C39C C42E . . . . -117.0 ?
C2C C1C C39C C41E . . . . -170.0 ?
C25C C1C C39C C41E . . . . 11.7 ?
C2C C1C C39C C42D . . . . 115.2 ?
C25C C1C C39C C42D . . . . -63.2 ?
C2C C1C C39C C40E . . . . -54.0 ?
C25C C1C C39C C40E . . . . 127.6 ?
